data_7013242
loop_
_publ_author_name
'Vojt\<ech Kub\'i\<cek'
'Pavel Vojt\'i\<sek'
'Jakub Rudovsk\'y'
'Petr Hermann'
'Ivan Luke\<s'

_publ_section_title
;
 Complexes of divalent transition metal ions with
 bis(aminomethyl)phosphinic acid in aqueous solution and in the solid
 state
;
_journal_issue 20
_journal_name_full 'Dalton Trans.'
_journal_page_first 3927
_journal_page_last 3938
_journal_paper_doi 10.1039/b305844a
_journal_year 2003
_chemical_formula_sum 'C4 H24 Cd Cl4 N4 O6 P2'
_chemical_formula_weight 540.41
_chemical_melting_point (Cd((H3NCH2)2P(O)OH)2(H2O)2Cl2)Cl2
_chemical_name_common 'all-trans-(Cd(H2L-O)2(H2O)2Cl2)Cl2 (L = (H2NCH2)2P(O)OH )'
_chemical_name_systematic
;
all-trans-(Cd(H2L-O)2(H2O)2Cl2)Cl2 (L = (H2NCH2)2P(O)OH )
;
_space_group_IT_number 14
_symmetry_cell_setting monoclinic
_symmetry_space_group_name_Hall '-P 2yn'
_symmetry_space_group_name_H-M 'P 1 21/n 1'
_atom_sites_solution_hydrogens geom
_atom_sites_solution_primary direct
_atom_sites_solution_secondary difmap
_audit_creation_method SHELXL-97
_cell_angle_alpha 90.00
_cell_angle_beta 102.3860(13)
_cell_angle_gamma 90.00
_cell_formula_units_Z 2
_cell_length_a 8.3050(2)
_cell_length_b 7.9080(2)
_cell_length_c 13.5910(3)
_cell_measurement_reflns_used 'all data (CCD)'
_cell_measurement_temperature 293(2)
_cell_measurement_theta_max 27.54
_cell_measurement_theta_min 3.07
_cell_volume 871.83(4)
_computing_cell_refinement 'COLLECT and DENZO'
_computing_data_collection 'COLLECT (Hooft, 1998) and DENZO (Otwinowski & Minor, 1997)'
_computing_data_reduction 'COLLECT and DENZO'
_computing_structure_refinement 'SHELXL-97 (Sheldrick, 1997)'
_computing_structure_solution 'SIR92 (Altomare et al., 1994)'
_diffrn_ambient_temperature 293(2)
_diffrn_detector_area_resol_mean 9.091
_diffrn_measured_fraction_theta_full 0.992
_diffrn_measured_fraction_theta_max 0.992
_diffrn_measurement_device_type 'Nonius KappaCCD area detector'
_diffrn_measurement_method '\f and \w scans to fill the Ewald sphere'
_diffrn_radiation_monochromator graphite
_diffrn_radiation_source 'fine-focus sealed tube'
_diffrn_radiation_type MoK\a
_diffrn_radiation_wavelength 0.71070
_diffrn_reflns_av_R_equivalents 0.0514
_diffrn_reflns_av_sigmaI/netI 0.0278
_diffrn_reflns_limit_h_max 10
_diffrn_reflns_limit_h_min 0
_diffrn_reflns_limit_k_max 10
_diffrn_reflns_limit_k_min -10
_diffrn_reflns_limit_l_max 17
_diffrn_reflns_limit_l_min -17
_diffrn_reflns_number 13964
_diffrn_reflns_theta_full 27.54
_diffrn_reflns_theta_max 27.54
_diffrn_reflns_theta_min 3.07
_exptl_absorpt_coefficient_mu 2.075
_exptl_absorpt_correction_type none
_exptl_crystal_colour colorless
_exptl_crystal_density_diffrn 2.059
_exptl_crystal_density_meas ?
_exptl_crystal_density_method 'not measured'
_exptl_crystal_description plate
_exptl_crystal_F_000 540
_exptl_crystal_size_max 0.3mm
_exptl_crystal_size_mid 0.3mm
_exptl_crystal_size_min 0.052mm
_refine_diff_density_max 3.482
_refine_diff_density_min -0.873
_refine_diff_density_rms 0.191
_refine_ls_extinction_coef 0.018(2)
_refine_ls_extinction_expression Fc^*^=kFc[1+0.001xFc^2^\l^3^/sin(2\q)]^-1/4^
_refine_ls_extinction_method SHELXL
_refine_ls_goodness_of_fit_ref 1.292
_refine_ls_hydrogen_treatment mixed
_refine_ls_matrix_type full
_refine_ls_number_parameters 138
_refine_ls_number_reflns 1997
_refine_ls_number_restraints 0
_refine_ls_restrained_S_all 1.292
_refine_ls_R_factor_all 0.0476
_refine_ls_R_factor_gt 0.0457
_refine_ls_shift/su_max 0.000
_refine_ls_shift/su_mean 0.000
_refine_ls_structure_factor_coef Fsqd
_refine_ls_weighting_details 'calc w=1/[\s^2^(Fo^2^)+(0.0309P)^2^+11.2365P] where P=(Fo^2^+2Fc^2^)/3'
_refine_ls_weighting_scheme calc
_refine_ls_wR_factor_gt 0.1353
_refine_ls_wR_factor_ref 0.1360
_reflns_number_gt 1886
_reflns_number_total 1997
_reflns_threshold_expression >2sigma(I)
_cod_data_source_file b305844a.txt
_cod_data_source_block cd9end
_cod_depositor_comments
;
The following automatic conversions were performed:

'_exptl_crystal_density_meas' value '--' was changed to '?' - the
value is perceived as not measured.

Automatic conversion script
Id: cif_fix_values 3008 2015-01-20 13:52:24Z robertas 
;
_cod_original_sg_symbol_H-M P21/n
_cod_database_code 7013242

loop_
_symmetry_equiv_pos_as_xyz
'x, y, z'
'-x+1/2, y+1/2, -z+1/2'
'-x, -y, -z'
'x-1/2, -y-1/2, z-1/2'

loop_
_atom_site_label
_atom_site_type_symbol
_atom_site_fract_x
_atom_site_fract_y
_atom_site_fract_z
_atom_site_U_iso_or_equiv
_atom_site_adp_type
_atom_site_occupancy
_atom_site_symmetry_multiplicity
_atom_site_calc_flag
_atom_site_refinement_flags
_atom_site_disorder_assembly
_atom_site_disorder_group
Cd Cd 0.0000 0.0000 0.0000 0.0095(3) Uani 1 2 d S . .
Cl1 Cl -0.24891(17) 0.01672(19) 0.07986(11) 0.0156(3) Uani 1 1 d . . .
P P 0.32893(17) -0.01833(18) 0.21679(11) 0.0090(3) Uani 1 1 d . . .
O1 O 0.1538(5) -0.0461(5) 0.1581(3) 0.0119(8) Uani 1 1 d . . .
O3W O 0.0340(6) 0.2932(5) 0.0099(3) 0.0167(9) Uani 1 1 d . . .
O2 O 0.3518(5) 0.0058(5) 0.3273(3) 0.0125(8) Uani 1 1 d . . .
N1 N 0.5474(6) 0.2490(7) 0.2370(4) 0.0137(10) Uani 1 1 d . . .
H11N H 0.606(12) 0.322(13) 0.196(7) 0.04(3) Uiso 1 1 d . . .
H12N H 0.619(13) 0.169(14) 0.267(8) 0.05(3) Uiso 1 1 d . . .
H13N H 0.499(9) 0.317(10) 0.279(6) 0.016(18) Uiso 1 1 d . . .
C1 C 0.4117(7) 0.1654(7) 0.1635(4) 0.0118(11) Uani 1 1 d . . .
H11 H 0.457(10) 0.138(11) 0.106(6) 0.02(2) Uiso 1 1 d . . .
H12 H 0.321(10) 0.258(11) 0.143(6) 0.02(2) Uiso 1 1 d . . .
N2 N 0.3775(7) -0.2901(7) 0.0986(4) 0.0139(10) Uani 1 1 d . . .
H21N H 0.461(12) -0.363(13) 0.087(7) 0.04(2) Uiso 1 1 d . . .
H22N H 0.350(11) -0.211(13) 0.049(7) 0.04(2) Uiso 1 1 d . . .
H23N H 0.291(11) -0.352(12) 0.108(7) 0.03(2) Uiso 1 1 d . . .
C2 C 0.4531(7) -0.1982(7) 0.1934(4) 0.0132(11) Uani 1 1 d . . .
H21 H 0.563(8) -0.156(9) 0.192(5) 0.008(16) Uiso 1 1 d . . .
H22 H 0.467(10) -0.276(11) 0.251(6) 0.03(2) Uiso 1 1 d . . .
Cl2 Cl 0.70994(18) 0.50898(17) 0.10835(11) 0.0149(3) Uani 1 1 d . . .

loop_
_atom_site_aniso_label
_atom_site_aniso_U_11
_atom_site_aniso_U_22
_atom_site_aniso_U_33
_atom_site_aniso_U_23
_atom_site_aniso_U_13
_atom_site_aniso_U_12
Cd 0.0093(3) 0.0114(4) 0.0079(3) 0.00078(19) 0.0017(2) 0.00081(19)
Cl1 0.0133(6) 0.0191(7) 0.0162(7) 0.0041(5) 0.0070(5) 0.0040(5)
P 0.0085(7) 0.0100(7) 0.0087(7) 0.0001(5) 0.0020(5) 0.0000(5)
O1 0.0079(18) 0.017(2) 0.0120(19) -0.0041(16) 0.0043(15) -0.0032(15)
O3W 0.027(2) 0.009(2) 0.013(2) 0.0005(15) 0.0044(17) -0.0005(17)
O2 0.016(2) 0.010(2) 0.012(2) 0.0002(14) 0.0041(16) 0.0007(14)
N1 0.012(2) 0.012(2) 0.017(2) 0.000(2) 0.0030(19) -0.0023(19)
C1 0.012(2) 0.011(3) 0.013(3) -0.001(2) 0.003(2) -0.002(2)
N2 0.016(2) 0.012(2) 0.015(2) -0.0020(19) 0.0059(19) 0.0018(19)
C2 0.013(3) 0.012(3) 0.015(3) -0.001(2) 0.004(2) 0.001(2)
Cl2 0.0147(7) 0.0140(7) 0.0169(7) -0.0010(5) 0.0050(5) -0.0011(5)

loop_
_atom_type_symbol
_atom_type_description
_atom_type_scat_dispersion_real
_atom_type_scat_dispersion_imag
_atom_type_scat_source
C C 0.0033 0.0016 'International Tables Vol C Tables 4.2.6.8 and 6.1.1.4'
H H 0.0000 0.0000 'International Tables Vol C Tables 4.2.6.8 and 6.1.1.4'
N N 0.0061 0.0033 'International Tables Vol C Tables 4.2.6.8 and 6.1.1.4'
O O 0.0106 0.0060 'International Tables Vol C Tables 4.2.6.8 and 6.1.1.4'
Cl Cl 0.1484 0.1585 'International Tables Vol C Tables 4.2.6.8 and 6.1.1.4'
P P 0.1023 0.0942 'International Tables Vol C Tables 4.2.6.8 and 6.1.1.4'
Cd Cd -0.8075 1.2024 'International Tables Vol C Tables 4.2.6.8 and 6.1.1.4'

loop_
_geom_angle_atom_site_label_1
_geom_angle_atom_site_label_2
_geom_angle_atom_site_label_3
_geom_angle
_geom_angle_site_symmetry_1
_geom_angle_site_symmetry_3
_geom_angle_publ_flag
O1 Cd O1 180.0(3) . 3 ?
O1 Cd O3W 93.91(15) . . ?
O1 Cd O3W 86.09(15) 3 . ?
O1 Cd O3W 86.09(15) . 3 ?
O1 Cd O3W 93.91(15) 3 3 ?
O3W Cd O3W 180.0(2) . 3 ?
O1 Cd Cl1 92.97(10) . 3 ?
O1 Cd Cl1 87.03(10) 3 3 ?
O3W Cd Cl1 88.67(11) . 3 ?
O3W Cd Cl1 91.33(11) 3 3 ?
O1 Cd Cl1 87.03(10) . . ?
O1 Cd Cl1 92.97(10) 3 . ?
O3W Cd Cl1 91.33(11) . . ?
O3W Cd Cl1 88.67(11) 3 . ?
Cl1 Cd Cl1 180.00(5) 3 . ?
O2 P O1 116.7(2) . . ?
O2 P C1 108.8(3) . . ?
O1 P C1 107.9(3) . . ?
O2 P C2 108.8(3) . . ?
O1 P C2 108.0(3) . . ?
C1 P C2 106.1(3) . . ?
P O1 Cd 138.7(2) . . ?
C1 N1 H11N 106(5) . . ?
C1 N1 H12N 109(7) . . ?
H11N N1 H12N 108(8) . . ?
C1 N1 H13N 108(5) . . ?
H11N N1 H13N 110(7) . . ?
H12N N1 H13N 116(8) . . ?
N1 C1 P 112.5(4) . . ?
N1 C1 H11 106(5) . . ?
P C1 H11 113(5) . . ?
N1 C1 H12 105(4) . . ?
P C1 H12 111(4) . . ?
H11 C1 H12 109(6) . . ?
C2 N2 H21N 105(6) . . ?
C2 N2 H22N 107(6) . . ?
H21N N2 H22N 112(8) . . ?
C2 N2 H23N 110(6) . . ?
H21N N2 H23N 109(8) . . ?
H22N N2 H23N 113(8) . . ?
N2 C2 P 112.4(4) . . ?
N2 C2 H21 112(4) . . ?
P C2 H21 107(4) . . ?
N2 C2 H22 110(5) . . ?
P C2 H22 109(5) . . ?
H21 C2 H22 107(6) . . ?

loop_
_geom_bond_atom_site_label_1
_geom_bond_atom_site_label_2
_geom_bond_distance
_geom_bond_site_symmetry_2
_geom_bond_publ_flag
Cd O1 2.282(4) . ?
Cd O1 2.282(4) 3 ?
Cd O3W 2.336(4) . ?
Cd O3W 2.336(4) 3 ?
Cd Cl1 2.5360(14) 3 ?
Cd Cl1 2.5360(14) . ?
P O2 1.486(4) . ?
P O1 1.517(4) . ?
P C1 1.823(6) . ?
P C2 1.824(6) . ?
N1 C1 1.490(7) . ?
N1 H11N 1.00(10) . ?
N1 H12N 0.90(11) . ?
N1 H13N 0.94(8) . ?
C1 H11 0.96(8) . ?
C1 H12 1.05(8) . ?
N2 C2 1.495(8) . ?
N2 H21N 0.94(10) . ?
N2 H22N 0.91(10) . ?
N2 H23N 0.90(10) . ?
C2 H21 0.97(7) . ?
C2 H22 0.98(9) . ?
